data_2232439
loop_
_publ_author_name
'Romanski, Steffen'
'Neud\"orfl, J\"org-M.'
'Schmalz, Hans-G\"unther'

_publ_section_title
;
 (<i>RS</i>)-Tricarbonyl(\h^4^-1,3-diacetoxy-5,5-dimethylcyclohexa-1,3-diene)iron(0)
;
_journal_coeditor_code RK2295
_journal_issue 11
_journal_name_full 'Acta Crystallographica Section E'
_journal_page_first m1530
_journal_paper_doi 10.1107/S1600536811041298
_journal_volume 67
_journal_year 2011
_chemical_formula_iupac '[Fe (C12 H16 O4) (C O)3]'
_chemical_formula_moiety 'C15 H16 Fe O7'
_chemical_formula_sum 'C15 H16 Fe O7'
_chemical_formula_weight 364.13
_chemical_name_systematic
;
(<i>RS</i>)-Tricarbonyl(\h^4^-1,3-diacetoxy-5,5-dimethylcyclohexa-1,3-
diene)iron(0)
;
_space_group_IT_number 14
_symmetry_cell_setting monoclinic
_symmetry_space_group_name_Hall '-P 2ybc'
_symmetry_space_group_name_H-M 'P 1 21/c 1'
_atom_sites_solution_hydrogens geom
_atom_sites_solution_primary direct
_atom_sites_solution_secondary difmap
_audit_creation_method SHELXL97
_cell_angle_alpha 90.00
_cell_angle_beta 108.739(3)
_cell_angle_gamma 90.00
_cell_formula_units_Z 4
_cell_length_a 10.9977(6)
_cell_length_b 11.9586(5)
_cell_length_c 13.0364(5)
_cell_measurement_reflns_used 15588
_cell_measurement_temperature 100(2)
_cell_measurement_theta_max 27.00
_cell_measurement_theta_min 1.96
_cell_volume 1623.63(13)
_computing_cell_refinement '<i>DENZO</i> (Otwinowski & Minor, 1997)'
_computing_data_collection '<i>COLLECT</i> (Hooft, 1998)'
_computing_data_reduction '<i>DENZO</i> (Otwinowski & Minor, 1997)'
_computing_molecular_graphics '<i>SCHAKAL99</i> (Keller, 1999)'
_computing_publication_material '<i>PLATON</i> (Spek, 2009)'
_computing_structure_refinement '<i>SHELXL97</i> (Sheldrick, 2008)'
_computing_structure_solution '<i>SHELXS97</i> (Sheldrick, 2008)'
_diffrn_ambient_temperature 100(2)
_diffrn_measured_fraction_theta_full 1.000
_diffrn_measured_fraction_theta_max 1.000
_diffrn_measurement_device_type 'Nonius KappaCCD'
_diffrn_measurement_method '\f and \w'
_diffrn_radiation_monochromator graphite
_diffrn_radiation_source 'fine--focus sealed tube'
_diffrn_radiation_type MoK\a
_diffrn_radiation_wavelength 0.71073
_diffrn_reflns_av_R_equivalents 0.0587
_diffrn_reflns_av_sigmaI/netI 0.0480
_diffrn_reflns_limit_h_max 13
_diffrn_reflns_limit_h_min -14
_diffrn_reflns_limit_k_max 15
_diffrn_reflns_limit_k_min -14
_diffrn_reflns_limit_l_max 16
_diffrn_reflns_limit_l_min -16
_diffrn_reflns_number 15588
_diffrn_reflns_theta_full 27.00
_diffrn_reflns_theta_max 27.00
_diffrn_reflns_theta_min 1.96
_exptl_absorpt_coefficient_mu 0.961
_exptl_absorpt_correction_T_max 0.9311
_exptl_absorpt_correction_T_min 0.7004
_exptl_absorpt_correction_type multi-scan
_exptl_absorpt_process_details '(<i>PLATON</i>; Spek, 2009)'
_exptl_crystal_colour colourless
_exptl_crystal_density_diffrn 1.490
_exptl_crystal_density_method 'not measured'
_exptl_crystal_description prism
_exptl_crystal_F_000 752
_exptl_crystal_size_max .3
_exptl_crystal_size_mid .15
_exptl_crystal_size_min .07
_refine_diff_density_max 0.663
_refine_diff_density_min -0.616
_refine_ls_extinction_method none
_refine_ls_goodness_of_fit_ref 1.064
_refine_ls_hydrogen_treatment constr
_refine_ls_matrix_type full
_refine_ls_number_parameters 212
_refine_ls_number_reflns 3538
_refine_ls_number_restraints 0
_refine_ls_restrained_S_all 1.064
_refine_ls_R_factor_all 0.0446
_refine_ls_R_factor_gt 0.0306
_refine_ls_shift/su_max 0.001
_refine_ls_shift/su_mean 0.000
_refine_ls_structure_factor_coef Fsqd
_refine_ls_weighting_details 'calc w=1/[\s^2^(Fo^2^)+(0.0353P)^2^+0.1094P] where P=(Fo^2^+2Fc^2^)/3'
_refine_ls_weighting_scheme calc
_refine_ls_wR_factor_gt 0.0743
_refine_ls_wR_factor_ref 0.0781
_reflns_number_gt 2814
_reflns_number_total 3538
_reflns_threshold_expression I>2\s(I)
_cod_data_source_file rk2295.cif
_cod_data_source_block I
_cod_original_sg_symbol_H-M 'P 21/c'
_cod_database_code 2232439
_cod_database_fobs_code 2232439

loop_
_symmetry_equiv_pos_as_xyz
'x, y, z'
'-x, y+1/2, -z+1/2'
'-x, -y, -z'
'x, -y-1/2, z-1/2'

loop_
_atom_site_type_symbol
_atom_site_label
_atom_site_fract_x
_atom_site_fract_y
_atom_site_fract_z
_atom_site_U_iso_or_equiv
_atom_site_adp_type
_atom_site_calc_flag
_atom_site_refinement_flags
_atom_site_occupancy
_atom_site_symmetry_multiplicity
Fe Fe1 0.66661(3) 0.30437(2) 0.424274(19) 0.01185(9) Uani d . 1 1
O O1 0.94976(13) 0.27963(10) 0.43516(10) 0.0147(3) Uani d . 1 1
O O2 0.86658(15) 0.20345(11) 0.26861(10) 0.0227(3) Uani d . 1 1
O O3 0.68135(13) 0.47430(10) 0.60010(9) 0.0141(3) Uani d . 1 1
O O4 0.86120(14) 0.57754(12) 0.67162(11) 0.0229(3) Uani d . 1 1
O O5 0.41698(15) 0.28056(11) 0.46063(11) 0.0204(3) Uani d . 1 1
O O6 0.75961(16) 0.08729(12) 0.52412(12) 0.0301(4) Uani d . 1 1
O O7 0.57537(14) 0.24054(12) 0.19457(10) 0.0220(3) Uani d . 1 1
C C1 0.84627(19) 0.35591(15) 0.42037(14) 0.0126(4) Uani d . 1 1
C C2 0.8298(2) 0.38305(15) 0.52183(14) 0.0142(4) Uani d . 1 1
H H2 0.8865 0.3589 0.5898 0.017 Uiso calc R 1 1
C C3 0.72175(19) 0.44864(15) 0.51032(14) 0.0127(4) Uani d . 1 1
C C4 0.64858(19) 0.47985(15) 0.40352(13) 0.0123(4) Uani d . 1 1
H H4 0.5576 0.4736 0.3789 0.015 Uiso calc R 1 1
C C5 0.72083(19) 0.52401(15) 0.32899(14) 0.0141(4) Uani d . 1 1
C C6 0.8340(2) 0.44474(15) 0.33460(14) 0.0152(4) Uani d . 1 1
H H6A 0.8193 0.4087 0.2633 0.018 Uiso calc R 1 1
H H6B 0.9147 0.4883 0.3523 0.018 Uiso calc R 1 1
C C7 0.6296(2) 0.53454(16) 0.21245(14) 0.0180(4) Uani d . 1 1
H H7A 0.5586 0.5847 0.2110 0.027 Uiso calc R 1 1
H H7B 0.5955 0.4606 0.1856 0.027 Uiso calc R 1 1
H H7C 0.6765 0.5650 0.1663 0.027 Uiso calc R 1 1
C C8 0.7709(2) 0.64176(16) 0.37013(16) 0.0202(5) Uani d . 1 1
H H8A 0.6988 0.6890 0.3720 0.030 Uiso calc R 1 1
H H8B 0.8126 0.6750 0.3213 0.030 Uiso calc R 1 1
H H8C 0.8331 0.6360 0.4432 0.030 Uiso calc R 1 1
C C9 0.9517(2) 0.20967(15) 0.35318(15) 0.0174(4) Uani d . 1 1
C C10 1.0733(2) 0.14411(19) 0.38555(17) 0.0262(5) Uani d . 1 1
H H10A 1.0677 0.0849 0.3323 0.039 Uiso calc R 1 1
H H10B 1.0869 0.1106 0.4570 0.039 Uiso calc R 1 1
H H10C 1.1453 0.1937 0.3887 0.039 Uiso calc R 1 1
C C11 0.7642(2) 0.53864(15) 0.67896(14) 0.0153(4) Uani d . 1 1
C C12 0.7140(2) 0.55145(17) 0.77265(14) 0.0194(5) Uani d . 1 1
H H12A 0.6339 0.5944 0.7496 0.029 Uiso calc R 1 1
H H12B 0.7777 0.5909 0.8318 0.029 Uiso calc R 1 1
H H12C 0.6977 0.4774 0.7977 0.029 Uiso calc R 1 1
C C13 0.5151(2) 0.29061(15) 0.44952(14) 0.0148(4) Uani d . 1 1
C C14 0.7219(2) 0.17132(17) 0.48471(15) 0.0186(5) Uani d . 1 1
C C15 0.6127(2) 0.26595(16) 0.28408(15) 0.0157(4) Uani d . 1 1

loop_
_atom_site_aniso_label
_atom_site_aniso_U_11
_atom_site_aniso_U_22
_atom_site_aniso_U_33
_atom_site_aniso_U_12
_atom_site_aniso_U_13
_atom_site_aniso_U_23
Fe1 0.01399(17) 0.01153(15) 0.01009(14) 0.00017(12) 0.00396(11) -0.00037(10)
O1 0.0157(8) 0.0155(7) 0.0131(6) 0.0044(6) 0.0049(6) -0.0016(5)
O2 0.0245(9) 0.0251(8) 0.0161(7) 0.0045(7) 0.0034(6) -0.0063(6)
O3 0.0159(8) 0.0169(7) 0.0107(6) -0.0001(6) 0.0061(5) -0.0034(5)
O4 0.0199(9) 0.0266(8) 0.0235(7) -0.0063(7) 0.0088(6) -0.0079(6)
O5 0.0189(9) 0.0234(8) 0.0205(7) -0.0015(6) 0.0083(6) -0.0010(6)
O6 0.0403(11) 0.0190(9) 0.0315(8) 0.0094(8) 0.0124(8) 0.0088(7)
O7 0.0239(9) 0.0271(8) 0.0131(7) -0.0021(7) 0.0032(6) -0.0037(6)
C1 0.0101(11) 0.0124(10) 0.0141(9) 0.0013(8) 0.0024(8) -0.0006(7)
C2 0.0142(11) 0.0138(10) 0.0128(9) -0.0026(8) 0.0019(8) -0.0025(7)
C3 0.0157(11) 0.0109(10) 0.0127(9) -0.0035(8) 0.0062(8) -0.0036(7)
C4 0.0108(11) 0.0120(10) 0.0131(9) -0.0037(8) 0.0023(8) -0.0016(7)
C5 0.0157(11) 0.0134(10) 0.0139(9) 0.0007(8) 0.0060(8) 0.0007(7)
C6 0.0163(12) 0.0156(10) 0.0144(9) -0.0014(8) 0.0060(8) -0.0001(7)
C7 0.0204(12) 0.0198(11) 0.0155(9) 0.0033(9) 0.0081(8) 0.0036(8)
C8 0.0229(13) 0.0160(11) 0.0246(11) -0.0028(9) 0.0115(9) 0.0002(8)
C9 0.0233(13) 0.0142(11) 0.0171(10) 0.0022(9) 0.0098(9) -0.0005(8)
C10 0.0265(14) 0.0272(12) 0.0244(11) 0.0099(10) 0.0075(10) -0.0038(9)
C11 0.0189(12) 0.0124(10) 0.0129(9) 0.0026(8) 0.0030(8) -0.0010(7)
C12 0.0244(13) 0.0212(11) 0.0137(9) -0.0005(9) 0.0076(9) -0.0044(8)
C13 0.0207(12) 0.0128(10) 0.0102(9) 0.0001(8) 0.0039(8) -0.0013(7)
C14 0.0203(12) 0.0221(12) 0.0150(9) -0.0026(9) 0.0081(8) -0.0033(8)
C15 0.0154(12) 0.0136(10) 0.0200(10) -0.0006(8) 0.0081(9) 0.0016(8)

loop_
_atom_type_symbol
_atom_type_description
_atom_type_scat_dispersion_real
_atom_type_scat_dispersion_imag
_atom_type_scat_source
C C 0.0033 0.0016 'International Tables Vol C Tables 4.2.6.8 and 6.1.1.4'
H H 0.0000 0.0000 'International Tables Vol C Tables 4.2.6.8 and 6.1.1.4'
Fe Fe 0.3463 0.8444 'International Tables Vol C Tables 4.2.6.8 and 6.1.1.4'
O O 0.0106 0.0060 'International Tables Vol C Tables 4.2.6.8 and 6.1.1.4'

loop_
_geom_angle_atom_site_label_1
_geom_angle_atom_site_label_2
_geom_angle_atom_site_label_3
_geom_angle
C15 Fe1 C14 100.09(9)
C15 Fe1 C13 98.05(9)
C14 Fe1 C13 92.40(9)
C15 Fe1 C3 136.08(8)
C14 Fe1 C3 120.64(8)
C13 Fe1 C3 96.05(8)
C15 Fe1 C2 133.11(8)
C14 Fe1 C2 91.64(8)
C13 Fe1 C2 126.85(8)
C3 Fe1 C2 39.62(7)
C15 Fe1 C1 93.24(8)
C14 Fe1 C1 94.73(8)
C13 Fe1 C1 165.38(8)
C3 Fe1 C1 69.34(7)
C2 Fe1 C1 40.28(7)
C15 Fe1 C4 97.89(8)
C14 Fe1 C4 160.13(8)
C13 Fe1 C4 93.41(8)
C3 Fe1 C4 39.77(7)
C2 Fe1 C4 69.75(7)
C1 Fe1 C4 75.79(7)
C9 O1 C1 120.04(15)
C11 O3 C3 115.66(15)
O1 C1 C2 110.73(15)
O1 C1 C6 115.27(15)
C2 C1 C6 121.04(16)
O1 C1 Fe1 122.01(12)
C2 C1 Fe1 69.01(11)
C6 C1 Fe1 111.37(13)
C3 C2 C1 112.72(16)
C3 C2 Fe1 69.33(11)
C1 C2 Fe1 70.71(11)
C3 C2 H2 123.6
C1 C2 H2 123.6
Fe1 C2 H2 128.1
C2 C3 O3 121.22(16)
C2 C3 C4 116.78(16)
O3 C3 C4 121.78(17)
C2 C3 Fe1 71.05(11)
O3 C3 Fe1 121.47(12)
C4 C3 Fe1 73.01(10)
C3 C4 C5 117.86(17)
C3 C4 Fe1 67.22(10)
C5 C4 Fe1 112.09(12)
C3 C4 H4 121.1
C5 C4 H4 121.1
Fe1 C4 H4 90.6
C4 C5 C7 110.43(16)
C4 C5 C8 107.07(14)
C7 C5 C8 108.42(15)
C4 C5 C6 109.38(15)
C7 C5 C6 110.93(14)
C8 C5 C6 110.52(17)
C1 C6 C5 110.10(15)
C1 C6 H6A 109.6
C5 C6 H6A 109.6
C1 C6 H6B 109.6
C5 C6 H6B 109.6
H6A C6 H6B 108.2
C5 C7 H7A 109.5
C5 C7 H7B 109.5
H7A C7 H7B 109.5
C5 C7 H7C 109.5
H7A C7 H7C 109.5
H7B C7 H7C 109.5
C5 C8 H8A 109.5
C5 C8 H8B 109.5
H8A C8 H8B 109.5
C5 C8 H8C 109.5
H8A C8 H8C 109.5
H8B C8 H8C 109.5
O2 C9 O1 123.76(18)
O2 C9 C10 126.38(17)
O1 C9 C10 109.86(17)
C9 C10 H10A 109.5
C9 C10 H10B 109.5
H10A C10 H10B 109.5
C9 C10 H10C 109.5
H10A C10 H10C 109.5
H10B C10 H10C 109.5
O4 C11 O3 123.65(17)
O4 C11 C12 126.61(18)
O3 C11 C12 109.74(17)
C11 C12 H12A 109.5
C11 C12 H12B 109.5
H12A C12 H12B 109.5
C11 C12 H12C 109.5
H12A C12 H12C 109.5
H12B C12 H12C 109.5
O5 C13 Fe1 176.88(16)
O6 C14 Fe1 178.7(2)
O7 C15 Fe1 178.33(18)

loop_
_geom_bond_atom_site_label_1
_geom_bond_atom_site_label_2
_geom_bond_distance
Fe1 C15 1.7907(19)
Fe1 C14 1.793(2)
Fe1 C13 1.807(2)
Fe1 C3 2.0410(18)
Fe1 C2 2.0632(19)
Fe1 C1 2.086(2)
Fe1 C4 2.1171(18)
O1 C9 1.363(2)
O1 C1 1.423(2)
O2 C9 1.197(2)
O3 C11 1.370(2)
O3 C3 1.413(2)
O4 C11 1.195(2)
O5 C13 1.140(2)
O6 C14 1.144(2)
O7 C15 1.147(2)
C1 C2 1.429(2)
C1 C6 1.517(2)
C2 C3 1.391(3)
C2 H2 0.9500
C3 C4 1.416(2)
C4 C5 1.533(2)
C4 H4 0.9500
C5 C7 1.533(3)
C5 C8 1.544(3)
C5 C6 1.547(3)
C6 H6A 0.9900
C6 H6B 0.9900
C7 H7A 0.9800
C7 H7B 0.9800
C7 H7C 0.9800
C8 H8A 0.9800
C8 H8B 0.9800
C8 H8C 0.9800
C9 C10 1.490(3)
C10 H10A 0.9800
C10 H10B 0.9800
C10 H10C 0.9800
C11 C12 1.501(2)
C12 H12A 0.9800
C12 H12B 0.9800
C12 H12C 0.9800

loop_
_geom_torsion_atom_site_label_1
_geom_torsion_atom_site_label_2
_geom_torsion_atom_site_label_3
_geom_torsion_atom_site_label_4
_geom_torsion
C9 O1 C1 C2 153.86(16)
C9 O1 C1 C6 -64.1(2)
C9 O1 C1 Fe1 76.28(18)
C15 Fe1 C1 C2 172.64(12)
C14 Fe1 C1 C2 -86.95(12)
C13 Fe1 C1 C2 32.0(3)
C3 Fe1 C1 C2 34.07(11)
C4 Fe1 C1 C2 75.32(11)
C15 Fe1 C1 C6 56.35(13)
C14 Fe1 C1 C6 156.76(13)
C13 Fe1 C1 C6 -84.3(3)
C3 Fe1 C1 C6 -82.22(13)
C2 Fe1 C1 C6 -116.29(17)
C4 Fe1 C1 C6 -40.97(12)
O1 C1 C2 C3 -174.00(16)
C6 C1 C2 C3 46.5(3)
Fe1 C1 C2 C3 -56.50(14)
O1 C1 C2 Fe1 -117.50(14)
C6 C1 C2 Fe1 102.98(17)
C15 Fe1 C2 C3 114.62(13)
C14 Fe1 C2 C3 -139.90(11)
C13 Fe1 C2 C3 -45.67(14)
C1 Fe1 C2 C3 124.71(15)
C4 Fe1 C2 C3 32.95(10)
C15 Fe1 C2 C1 -10.09(16)
C14 Fe1 C2 C1 95.39(11)
C13 Fe1 C2 C1 -170.38(11)
C3 Fe1 C2 C1 -124.71(15)
C4 Fe1 C2 C1 -91.76(11)
C1 C2 C3 O3 173.19(16)
Fe1 C2 C3 O3 115.93(16)
C1 C2 C3 C4 -1.4(2)
Fe1 C2 C3 C4 -58.71(15)
C1 C2 C3 Fe1 57.27(14)
C11 O3 C3 C2 64.8(2)
C11 O3 C3 C4 -120.82(19)
C11 O3 C3 Fe1 150.55(14)
C15 Fe1 C3 C2 -106.89(14)
C14 Fe1 C3 C2 48.44(14)
C13 Fe1 C3 C2 144.86(11)
C1 Fe1 C3 C2 -34.61(10)
C4 Fe1 C3 C2 -127.08(16)
C15 Fe1 C3 O3 137.49(15)
C14 Fe1 C3 O3 -67.18(18)
C13 Fe1 C3 O3 29.24(16)
C2 Fe1 C3 O3 -115.62(19)
C1 Fe1 C3 O3 -150.23(16)
C4 Fe1 C3 O3 117.3(2)
C15 Fe1 C3 C4 20.20(17)
C14 Fe1 C3 C4 175.53(12)
C13 Fe1 C3 C4 -88.06(12)
C2 Fe1 C3 C4 127.08(16)
C1 Fe1 C3 C4 92.47(12)
C2 C3 C4 C5 -46.2(2)
O3 C3 C4 C5 139.23(17)
Fe1 C3 C4 C5 -103.85(15)
C2 C3 C4 Fe1 57.69(15)
O3 C3 C4 Fe1 -116.92(17)
C15 Fe1 C4 C3 -166.01(12)
C14 Fe1 C4 C3 -11.4(3)
C13 Fe1 C4 C3 95.37(12)
C2 Fe1 C4 C3 -32.83(11)
C1 Fe1 C4 C3 -74.64(11)
C15 Fe1 C4 C5 -53.89(14)
C14 Fe1 C4 C5 100.7(2)
C13 Fe1 C4 C5 -152.51(13)
C3 Fe1 C4 C5 112.12(18)
C2 Fe1 C4 C5 79.29(13)
C1 Fe1 C4 C5 37.48(13)
C3 C4 C5 C7 170.42(16)
Fe1 C4 C5 C7 95.38(15)
C3 C4 C5 C8 -71.7(2)
Fe1 C4 C5 C8 -146.77(13)
C3 C4 C5 C6 48.1(2)
Fe1 C4 C5 C6 -26.98(18)
O1 C1 C6 C5 -178.32(15)
C2 C1 C6 C5 -40.5(2)
Fe1 C1 C6 C5 37.17(18)
C4 C5 C6 C1 -6.0(2)
C7 C5 C6 C1 -128.02(16)
C8 C5 C6 C1 111.68(17)
C1 O1 C9 O2 -4.1(3)
C1 O1 C9 C10 176.09(16)
C3 O3 C11 O4 4.5(3)
C3 O3 C11 C12 -175.53(15)
